data_7214382
loop_
_publ_author_name
'Sun, Yan-Qiong'
'Liu, Qi'
'Zhou, Liang-Liang'
'Chen, Yi-Ping'

_publ_section_title
;
 Ln--Cd heterometal organic--inorganic hybrid materials based on diverse
 Ln--Cd oxo-cluster chains: syntheses, structures and visible luminescence
;
_journal_issue 19
_journal_name_full CrystEngComm
_journal_page_first 3986
_journal_paper_doi 10.1039/c3ce42278j
_journal_volume 16
_journal_year 2014
_chemical_formula_moiety 'C15 H14 Cd N2 O12 S Eu,1(O)'
_chemical_formula_sum 'C15 H14 Cd Eu N2 O13 S'
_chemical_formula_weight 726.70
_chemical_name_systematic
; 
 ? 
;
_space_group_IT_number 2
_symmetry_cell_setting triclinic
_symmetry_space_group_name_Hall '-P 1'
_symmetry_space_group_name_H-M 'P -1'
_atom_sites_solution_hydrogens geom
_atom_sites_solution_primary direct
_atom_sites_solution_secondary difmap
_audit_creation_method SHELXL-97
_cell_angle_alpha 86.66(3)
_cell_angle_beta 89.75(3)
_cell_angle_gamma 74.51(3)
_cell_formula_units_Z 2
_cell_length_a 8.6945(17)
_cell_length_b 8.9967(18)
_cell_length_c 13.246(3)
_cell_measurement_reflns_used 4526
_cell_measurement_temperature 293(2)
_cell_measurement_theta_max 55.19
_cell_measurement_theta_min 6.16
_cell_volume 996.7(4)
_computing_cell_refinement 'CrystalClear (Rigaku Corp., 2000)'
_computing_data_collection 'CrystalClear (Rigaku Corp., 2000)'
_computing_data_reduction 'CrystalClear (Rigaku Corp., 2000)'
_computing_structure_refinement 'SHELXL-97 (Sheldrick, 1997)'
_computing_structure_solution 'SHELXS-97 (Sheldrick, 1990)'
_diffrn_ambient_temperature 293(2)
_diffrn_detector_area_resol_mean 28.5714
_diffrn_measured_fraction_theta_full 0.989
_diffrn_measured_fraction_theta_max 0.989
_diffrn_measurement_device_type 'Saturn724 (2x2 bin mode)'
_diffrn_measurement_method dtprofit.ref
_diffrn_radiation_monochromator graphite
_diffrn_radiation_source 'fine-focus sealed tube'
_diffrn_radiation_type MoK\a
_diffrn_radiation_wavelength 0.71073
_diffrn_reflns_av_R_equivalents 0.0561
_diffrn_reflns_av_sigmaI/netI 0.0671
_diffrn_reflns_limit_h_max 9
_diffrn_reflns_limit_h_min -11
_diffrn_reflns_limit_k_max 11
_diffrn_reflns_limit_k_min -11
_diffrn_reflns_limit_l_max 17
_diffrn_reflns_limit_l_min -17
_diffrn_reflns_number 9846
_diffrn_reflns_theta_full 27.48
_diffrn_reflns_theta_max 27.48
_diffrn_reflns_theta_min 3.08
_exptl_absorpt_coefficient_mu 4.365
_exptl_absorpt_correction_type none
_exptl_crystal_colour yellow
_exptl_crystal_density_meas 0.2
_exptl_crystal_density_method 'not measured'
_exptl_crystal_description block
_exptl_crystal_F_000 698
_exptl_crystal_size_max 0.2
_exptl_crystal_size_mid 0.2
_exptl_crystal_size_min 0.2
_refine_diff_density_max 1.629
_refine_diff_density_min -3.458
_refine_diff_density_rms 0.248
_refine_ls_extinction_method none
_refine_ls_goodness_of_fit_ref 1.101
_refine_ls_hydrogen_treatment mixed
_refine_ls_matrix_type full
_refine_ls_number_parameters 303
_refine_ls_number_reflns 4526
_refine_ls_number_restraints 0
_refine_ls_restrained_S_all 1.101
_refine_ls_R_factor_all 0.0571
_refine_ls_R_factor_gt 0.0471
_refine_ls_shift/su_max 0.000
_refine_ls_shift/su_mean 0.000
_refine_ls_structure_factor_coef Fsqd
_refine_ls_weighting_details 'calc w=1/[\s^2^(Fo^2^)+(0.0610P)^2^+5.7970P] where P=(Fo^2^+2Fc^2^)/3'
_refine_ls_weighting_scheme calc
_refine_ls_wR_factor_gt 0.1224
_refine_ls_wR_factor_ref 0.1345
_reflns_number_gt 3762
_reflns_number_total 4526
_reflns_threshold_expression >2sigma(I)
_cod_data_source_file c3ce42278j2.cif
_cod_data_source_block eu
_cod_original_cell_volume 996.7(3)
_cod_original_sg_symbol_H-M P-1
_cod_database_code 7214382

loop_
_symmetry_equiv_pos_as_xyz
'x, y, z'
'-x, -y, -z'

loop_
_atom_site_label
_atom_site_type_symbol
_atom_site_fract_x
_atom_site_fract_y
_atom_site_fract_z
_atom_site_U_iso_or_equiv
_atom_site_adp_type
_atom_site_occupancy
_atom_site_symmetry_multiplicity
_atom_site_calc_flag
_atom_site_refinement_flags
Eu Eu 0.28803(4) 0.68572(4) 0.99147(3) 0.01798(13) Uani 1 1 d .
Cd Cd -0.13521(6) 0.83519(6) 0.78527(4) 0.02106(15) Uani 1 1 d .
S S 0.2095(2) 0.5584(2) 0.79627(14) 0.0240(4) Uani 1 1 d .
O1 O -0.4040(6) 0.9456(6) 0.8380(4) 0.0263(11) Uani 1 1 d .
O1W O 0.4225(7) 0.7191(7) 1.1475(5) 0.0345(13) Uani 1 1 d .
H1WA H 0.5134 0.6529 1.1524 0.052 Uiso 1 1 d R
H1WB H 0.4351 0.8100 1.1470 0.052 Uiso 1 1 d R
O2 O -0.2157(6) 0.6587(6) 0.8824(5) 0.0336(14) Uani 1 1 d .
O2W O 0.0866(7) 0.6445(6) 1.1029(4) 0.0283(12) Uani 1 1 d .
HA H 0.0571 0.5643 1.0865 0.042 Uiso 1 1 d R
HB H 0.1224 0.6288 1.1647 0.042 Uiso 1 1 d R
O3 O 0.0390(6) 0.8624(5) 0.9101(4) 0.0230(10) Uani 1 1 d .
O3W O -0.1992(10) 0.8335(10) 1.1312(11) 0.096(4) Uani 1 1 d G
H3WA H -0.2363 0.7759 1.1723 0.145 Uiso 1 1 d G
H3WB H -0.2758 0.9017 1.1024 0.145 Uiso 1 1 d G
O4 O -0.1615(6) 1.0744(6) 0.9192(4) 0.0245(11) Uani 1 1 d .
O5 O 0.4013(6) 0.8847(6) 0.9278(5) 0.0311(12) Uani 1 1 d .
O6 O 0.5790(6) 0.5922(5) 0.9547(4) 0.0226(10) Uani 1 1 d .
O7 O 0.3197(7) 0.6547(7) 0.8099(4) 0.0335(13) Uani 1 1 d .
O8 O 0.1528(7) 0.5302(6) 0.9001(4) 0.0285(12) Uani 1 1 d .
O9 O 0.0762(6) 0.6395(6) 0.7307(4) 0.0294(12) Uani 1 1 d .
O10 O 0.2921(8) 0.4124(7) 0.7552(5) 0.0429(16) Uani 1 1 d .
N1 N -0.2563(8) 0.7777(8) 0.6416(5) 0.0320(15) Uani 1 1 d .
N2 N -0.1437(8) 1.0272(8) 0.6625(5) 0.0317(15) Uani 1 1 d .
C1 C -0.3115(12) 0.6552(11) 0.6350(8) 0.046(2) Uani 1 1 d .
H1 H -0.3071 0.5884 0.6918 0.056 Uiso 1 1 calc R
C2 C -0.3756(14) 0.6237(14) 0.5458(9) 0.061(3) Uani 1 1 d .
H2 H -0.4124 0.5360 0.5424 0.073 Uiso 1 1 calc R
C3 C -0.3839(12) 0.7227(15) 0.4632(9) 0.060(3) Uani 1 1 d .
H3 H -0.4260 0.7027 0.4025 0.072 Uiso 1 1 calc R
C4 C -0.3291(11) 0.8546(13) 0.4696(7) 0.046(2) Uani 1 1 d .
C5 C -0.3380(15) 0.9638(18) 0.3876(7) 0.064(4) Uani 1 1 d .
H5 H -0.3867 0.9518 0.3273 0.077 Uiso 1 1 calc R
C6 C -0.2777(14) 1.0835(18) 0.3952(7) 0.064(4) Uani 1 1 d .
H6 H -0.2784 1.1499 0.3386 0.076 Uiso 1 1 calc R
C7 C -0.2117(12) 1.1130(13) 0.4882(7) 0.048(3) Uani 1 1 d .
C8 C -0.1461(14) 1.2370(14) 0.5018(8) 0.059(3) Uani 1 1 d .
H8 H -0.1435 1.3071 0.4478 0.070 Uiso 1 1 calc R
C9 C -0.0869(14) 1.2555(11) 0.5926(9) 0.055(3) Uani 1 1 d .
H9 H -0.0472 1.3401 0.6018 0.066 Uiso 1 1 calc R
C10 C -0.0853(12) 1.1471(11) 0.6727(8) 0.044(2) Uani 1 1 d .
H10 H -0.0420 1.1595 0.7347 0.052 Uiso 1 1 calc R
C11 C -0.2045(10) 1.0071(10) 0.5730(6) 0.0331(18) Uani 1 1 d .
C12 C -0.2669(10) 0.8771(11) 0.5628(6) 0.0348(19) Uani 1 1 d .
C13 C -0.4618(8) 0.8548(8) 0.8903(5) 0.0202(13) Uani 1 1 d .
C14 C -0.3575(9) 0.6876(8) 0.9114(6) 0.0245(15) Uani 1 1 d .
C15 C -0.0356(8) 0.9834(8) 0.9515(5) 0.0188(13) Uani 1 1 d .

loop_
_atom_site_aniso_label
_atom_site_aniso_U_11
_atom_site_aniso_U_22
_atom_site_aniso_U_33
_atom_site_aniso_U_23
_atom_site_aniso_U_13
_atom_site_aniso_U_12
Eu 0.01799(19) 0.01309(18) 0.0221(2) -0.00505(13) 0.00203(13) -0.00199(13)
Cd 0.0221(3) 0.0206(3) 0.0206(3) -0.00213(19) -0.0006(2) -0.0057(2)
S 0.0240(8) 0.0182(8) 0.0249(9) -0.0089(7) -0.0018(7) 0.0046(7)
O1 0.029(3) 0.017(2) 0.033(3) 0.000(2) 0.007(2) -0.007(2)
O1W 0.026(3) 0.028(3) 0.041(3) -0.010(2) -0.015(2) 0.009(2)
O2 0.017(2) 0.024(3) 0.055(4) 0.009(3) 0.015(2) 0.000(2)
O2W 0.033(3) 0.025(3) 0.030(3) -0.008(2) 0.015(2) -0.011(2)
O3 0.025(3) 0.015(2) 0.026(3) -0.0073(19) -0.002(2) 0.0018(19)
O3W 0.047(5) 0.036(4) 0.186(12) 0.033(6) 0.066(6) 0.015(3)
O4 0.023(2) 0.022(3) 0.026(3) -0.010(2) -0.004(2) -0.001(2)
O5 0.025(3) 0.022(3) 0.044(3) -0.004(2) 0.010(2) -0.002(2)
O6 0.023(2) 0.013(2) 0.031(3) 0.0026(19) 0.000(2) -0.0051(19)
O7 0.029(3) 0.048(4) 0.026(3) -0.005(2) 0.006(2) -0.013(3)
O8 0.044(3) 0.023(3) 0.021(3) -0.003(2) 0.001(2) -0.013(2)
O9 0.028(3) 0.033(3) 0.019(2) -0.006(2) -0.003(2) 0.006(2)
O10 0.048(4) 0.031(3) 0.038(3) -0.018(3) -0.006(3) 0.013(3)
N1 0.031(4) 0.030(4) 0.031(4) -0.009(3) -0.009(3) -0.001(3)
N2 0.036(4) 0.027(3) 0.029(3) 0.001(3) 0.004(3) -0.006(3)
C1 0.049(6) 0.038(5) 0.056(6) -0.015(4) -0.015(5) -0.016(4)
C2 0.062(7) 0.054(7) 0.065(7) -0.029(6) -0.021(6) -0.006(6)
C3 0.037(5) 0.086(9) 0.055(6) -0.043(6) -0.016(5) -0.003(5)
C4 0.037(5) 0.071(7) 0.027(4) -0.019(4) 0.006(4) -0.003(5)
C5 0.059(7) 0.105(11) 0.015(4) -0.009(5) 0.002(4) -0.001(7)
C6 0.045(6) 0.101(10) 0.022(5) 0.015(6) 0.004(4) 0.016(6)
C7 0.041(5) 0.055(6) 0.033(5) 0.012(4) 0.006(4) 0.010(4)
C8 0.057(6) 0.058(7) 0.046(6) 0.024(5) 0.026(5) 0.003(5)
C9 0.066(7) 0.029(5) 0.066(7) 0.010(5) 0.017(6) -0.011(5)
C10 0.052(6) 0.034(5) 0.042(5) 0.003(4) 0.012(4) -0.007(4)
C11 0.030(4) 0.041(5) 0.021(4) 0.000(3) 0.005(3) 0.004(3)
C12 0.024(4) 0.046(5) 0.027(4) -0.014(4) -0.005(3) 0.006(3)
C13 0.021(3) 0.016(3) 0.026(3) -0.007(3) 0.001(3) -0.007(3)
C14 0.028(4) 0.017(3) 0.028(4) -0.006(3) -0.003(3) -0.002(3)
C15 0.019(3) 0.015(3) 0.021(3) -0.009(2) 0.004(3) -0.002(3)

loop_
_atom_type_symbol
_atom_type_description
_atom_type_scat_dispersion_real
_atom_type_scat_dispersion_imag
_atom_type_scat_source
C C 0.0033 0.0016 'International Tables Vol C Tables 4.2.6.8 and 6.1.1.4'
N N 0.0061 0.0033 'International Tables Vol C Tables 4.2.6.8 and 6.1.1.4'
O O 0.0106 0.0060 'International Tables Vol C Tables 4.2.6.8 and 6.1.1.4'
S S 0.1246 0.1234 'International Tables Vol C Tables 4.2.6.8 and 6.1.1.4'
Cd Cd -0.8075 1.2024 'International Tables Vol C Tables 4.2.6.8 and 6.1.1.4'
Eu Eu -0.1578 3.6682 'International Tables Vol C Tables 4.2.6.8 and 6.1.1.4'
H H 0.0000 0.0000 'International Tables Vol C Tables 4.2.6.8 and 6.1.1.4'

loop_
_geom_angle_atom_site_label_1
_geom_angle_atom_site_label_2
_geom_angle_atom_site_label_3
_geom_angle
_geom_angle_site_symmetry_1
_geom_angle_site_symmetry_3
O2W Eu O5 140.95(19) . .
O2W Eu O8 75.23(19) . .
O5 Eu O8 129.02(19) . .
O2W Eu O7 130.6(2) . .
O5 Eu O7 73.9(2) . .
O8 Eu O7 57.49(19) . .
O2W Eu O1W 84.0(2) . .
O5 Eu O1W 82.2(2) . .
O8 Eu O1W 147.8(2) . .
O7 Eu O1W 144.6(2) . .
O2W Eu O6 142.93(18) . .
O5 Eu O6 66.54(17) . .
O8 Eu O6 107.26(18) . .
O7 Eu O6 71.34(18) . .
O1W Eu O6 75.37(19) . .
O2W Eu O4 69.19(18) . 2_577
O5 Eu O4 71.90(18) . 2_577
O8 Eu O4 127.12(18) . 2_577
O7 Eu O4 128.56(19) . 2_577
O1W Eu O4 64.25(17) . 2_577
O6 Eu O4 124.78(17) . 2_577
O2W Eu O6 82.49(18) . 2_667
O5 Eu O6 129.99(17) . 2_667
O8 Eu O6 73.51(18) . 2_667
O7 Eu O6 95.99(19) . 2_667
O1W Eu O6 79.63(18) . 2_667
O6 Eu O6 63.89(19) . 2_667
O4 Eu O6 135.45(17) 2_577 2_667
O2W Eu O3 78.08(19) . .
O5 Eu O3 82.15(18) . .
O8 Eu O3 71.64(17) . .
O7 Eu O3 74.51(18) . .
O1W Eu O3 128.05(17) . .
O6 Eu O3 138.62(16) . .
O4 Eu O3 63.80(16) 2_577 .
O6 Eu O3 143.35(16) 2_667 .
O2W Eu S 102.95(15) . .
O5 Eu S 101.13(15) . .
O8 Eu S 28.94(13) . .
O7 Eu S 28.58(14) . .
O1W Eu S 162.34(13) . .
O6 Eu S 89.93(13) . .
O4 Eu S 133.36(12) 2_577 .
O6 Eu S 85.15(13) 2_667 .
O3 Eu S 69.57(12) . .
O2W Eu C13 158.19(18) . 1_655
O5 Eu C13 19.41(18) . 1_655
O8 Eu C13 123.93(18) . 1_655
O7 Eu C13 66.51(19) . 1_655
O1W Eu C13 82.3(2) . 1_655
O6 Eu C13 47.61(16) . 1_655
O4 Eu C13 89.54(17) 2_577 1_655
O6 Eu C13 111.48(17) 2_667 1_655
O3 Eu C13 97.23(18) . 1_655
S Eu C13 95.09(13) . 1_655
O2W Eu C14 159.0(2) . 1_655
O5 Eu C14 46.70(18) . 1_655
O8 Eu C14 115.83(19) . 1_655
O7 Eu C14 66.71(19) . 1_655
O1W Eu C14 77.9(2) . 1_655
O6 Eu C14 20.03(16) . 1_655
O4 Eu C14 111.16(18) 2_577 1_655
O6 Eu C14 83.91(17) 2_667 1_655
O3 Eu C14 121.62(18) . 1_655
S Eu C14 91.69(14) . 1_655
C13 Eu C14 27.60(18) 1_655 1_655
O2 Cd N2 159.2(2) . .
O2 Cd O3 91.6(2) . .
N2 Cd O3 107.0(2) . .
O2 Cd O9 89.2(2) . .
N2 Cd O9 101.2(2) . .
O3 Cd O9 85.81(18) . .
O2 Cd N1 92.3(3) . .
N2 Cd N1 71.8(3) . .
O3 Cd N1 166.7(2) . .
O9 Cd N1 81.5(2) . .
O2 Cd O1 70.91(18) . .
N2 Cd O1 93.7(2) . .
O3 Cd O1 108.89(18) . .
O9 Cd O1 155.1(2) . .
N1 Cd O1 84.4(2) . .
O2 Cd O4 101.7(2) . .
N2 Cd O4 84.0(2) . .
O3 Cd O4 49.96(16) . .
O9 Cd O4 134.15(17) . .
N1 Cd O4 141.0(2) . .
O1 Cd O4 66.78(17) . .
O10 S O9 110.2(3) . .
O10 S O7 110.8(4) . .
O9 S O7 110.7(4) . .
O10 S O8 109.9(4) . .
O9 S O8 110.5(3) . .
O7 S O8 104.6(3) . .
O10 S Eu 127.1(3) . .
O9 S Eu 122.7(2) . .
O7 S Eu 52.6(2) . .
O8 S Eu 52.1(2) . .
C13 O1 Cd 114.1(4) . .
C14 O2 Cd 119.8(5) . .
C15 O3 Cd 103.9(4) . .
C15 O3 Eu 120.6(4) . .
Cd O3 Eu 134.0(2) . .
C15 O4 Eu 120.9(4) . 2_577
C15 O4 Cd 80.2(4) . .
Eu O4 Cd 158.3(2) 2_577 .
C13 O5 Eu 121.6(5) 1_655 .
C14 O6 Eu 116.8(4) 1_655 .
C14 O6 Eu 127.1(5) 1_655 2_667
Eu O6 Eu 116.11(18) . 2_667
S O7 Eu 98.8(3) . .
S O8 Eu 99.0(3) . .
S O9 Cd 122.7(3) . .
C1 N1 C12 120.0(8) . .
C1 N1 Cd 124.6(6) . .
C12 N1 Cd 115.4(6) . .
C10 N2 C11 119.7(8) . .
C10 N2 Cd 124.8(6) . .
C11 N2 Cd 115.4(6) . .
N1 C1 C2 121.8(11) . .
C3 C2 C1 119.0(11) . .
C2 C3 C4 119.8(9) . .
C12 C4 C3 117.1(10) . .
C12 C4 C5 120.2(11) . .
C3 C4 C5 122.7(10) . .
C6 C5 C4 120.9(10) . .
C5 C6 C7 121.6(10) . .
C8 C7 C11 116.4(10) . .
C8 C7 C6 124.7(10) . .
C11 C7 C6 118.8(11) . .
C9 C8 C7 120.5(9) . .
C8 C9 C10 119.7(11) . .
N2 C10 C9 121.6(10) . .
N2 C11 C7 122.0(9) . .
N2 C11 C12 119.2(7) . .
C7 C11 C12 118.7(8) . .
N1 C12 C4 122.2(9) . .
N1 C12 C11 118.1(7) . .
C4 C12 C11 119.6(9) . .
O1 C13 O5 126.5(7) . 1_455
O1 C13 C14 117.9(6) . .
O5 C13 C14 115.7(6) 1_455 .
O1 C13 Eu 162.0(5) . 1_455
O5 C13 Eu 39.0(3) 1_455 1_455
C14 C13 Eu 77.7(4) . 1_455
O6 C14 O2 125.4(7) 1_455 .
O6 C14 C13 117.8(7) 1_455 .
O2 C14 C13 116.8(7) . .
O6 C14 Eu 43.2(3) 1_455 1_455
O2 C14 Eu 168.2(5) . 1_455
C13 C14 Eu 74.7(4) . 1_455
O4 C15 O3 125.3(6) . .
O4 C15 C15 118.3(7) . 2_577
O3 C15 C15 116.3(7) . 2_577

loop_
_geom_bond_atom_site_label_1
_geom_bond_atom_site_label_2
_geom_bond_distance
_geom_bond_site_symmetry_2
Eu O2W 2.375(5) .
Eu O5 2.376(6) .
Eu O8 2.427(5) .
Eu O7 2.444(6) .
Eu O1W 2.452(6) .
Eu O6 2.499(5) .
Eu O4 2.507(5) 2_577
Eu O6 2.521(5) 2_667
Eu O3 2.522(5) .
Eu S 3.040(2) .
Eu C13 3.217(7) 1_655
Eu C14 3.259(8) 1_655
Cd O2 2.239(5) .
Cd N2 2.289(7) .
Cd O3 2.314(5) .
Cd O9 2.326(5) .
Cd N1 2.328(7) .
Cd O1 2.400(5) .
Cd O4 2.830(5) .
S O10 1.453(6) .
S O9 1.454(5) .
S O7 1.472(6) .
S O8 1.490(5) .
O1 C13 1.245(8) .
O2 C14 1.253(9) .
O3 C15 1.263(8) .
O4 C15 1.239(8) .
O4 Eu 2.507(5) 2_577
O5 C13 1.256(9) 1_655
O6 C14 1.250(9) 1_655
O6 Eu 2.521(5) 2_667
N1 C1 1.321(11) .
N1 C12 1.322(11) .
N2 C10 1.323(12) .
N2 C11 1.341(11) .
C1 C2 1.384(14) .
C2 C3 1.359(18) .
C3 C4 1.399(17) .
C4 C12 1.397(12) .
C4 C5 1.410(16) .
C5 C6 1.326(19) .
C6 C7 1.430(16) .
C7 C8 1.403(18) .
C7 C11 1.420(12) .
C8 C9 1.346(17) .
C9 C10 1.396(13) .
C11 C12 1.428(13) .
C13 O5 1.256(9) 1_455
C13 C14 1.545(10) .
C13 Eu 3.217(7) 1_455
C14 O6 1.250(9) 1_455
C14 Eu 3.259(8) 1_455
C15 C15 1.508(13) 2_577
